data_2203172
loop_
_publ_author_name
'Ding, Jin-Chang'
'Su, Wei-Ke'
'Wu, Hua-Yue'
'Liu, Miao-Chang'
'Ng, Seik Weng'

_publ_section_title
;
 Ethyl phenylsulfonylacetate
;
_journal_issue 2
_journal_name_full 'Acta Crystallographica Section E'
_journal_page_first o310
_journal_page_last o311
_journal_paper_doi 10.1107/S1600536804001680
_journal_volume 60
_journal_year 2004
_chemical_formula_moiety 'C10 H12 O4 S'
_chemical_formula_sum 'C10 H12 O4 S'
_chemical_formula_weight 228.26
_chemical_name_systematic
;
 Ethyl phenylsulfonylacetate
;
_space_group_IT_number 4
_symmetry_cell_setting monoclinic
_symmetry_space_group_name_Hall 'P 2yb'
_symmetry_space_group_name_H-M 'P 1 21 1'
_atom_sites_solution_hydrogens geom
_atom_sites_solution_primary direct
_atom_sites_solution_secondary difmap
_audit_creation_method SHELXL-97
_cell_angle_alpha 90
_cell_angle_beta 111.5830(10)
_cell_angle_gamma 90
_cell_formula_units_Z 2
_cell_length_a 8.8812(3)
_cell_length_b 5.8066(2)
_cell_length_c 11.5280(5)
_cell_measurement_reflns_used 2044
_cell_measurement_temperature 298(2)
_cell_measurement_theta_max 27.7
_cell_measurement_theta_min 2.5
_cell_volume 552.81(4)
_computing_cell_refinement 'SAINT (Bruker, 2002)'
_computing_data_collection 'SMART (Bruker, 2002)'
_computing_data_reduction SAINT
_computing_molecular_graphics 'ORTEP-II (Johnson, 1976)'
_computing_publication_material SHELXL97
_computing_structure_refinement 'SHELXL97 (Sheldrick, 1997)'
_computing_structure_solution 'SHELXS97 (Sheldrick, 1997)'
_diffrn_ambient_temperature 298(2)
_diffrn_measured_fraction_theta_full 0.98
_diffrn_measured_fraction_theta_max 0.98
_diffrn_measurement_device_type 'Bruker APEX area-detector diffractometer'
_diffrn_measurement_method '\f and \w'
_diffrn_radiation_monochromator graphite
_diffrn_radiation_source 'fine-focus sealed tube'
_diffrn_radiation_type MoK\a
_diffrn_radiation_wavelength 0.71073
_diffrn_reflns_av_R_equivalents 0.014
_diffrn_reflns_av_sigmaI/netI 0.027
_diffrn_reflns_limit_h_max 11
_diffrn_reflns_limit_h_min -10
_diffrn_reflns_limit_k_max 7
_diffrn_reflns_limit_k_min -7
_diffrn_reflns_limit_l_max 7
_diffrn_reflns_limit_l_min -14
_diffrn_reflns_number 3436
_diffrn_reflns_theta_full 27.5
_diffrn_reflns_theta_max 27.5
_diffrn_reflns_theta_min 1.9
_diffrn_standards_decay_% 0
_diffrn_standards_interval_time 0
_diffrn_standards_number 0
_exptl_absorpt_coefficient_mu 0.284
_exptl_absorpt_correction_type none
_exptl_crystal_colour Colorless
_exptl_crystal_density_diffrn 1.371
_exptl_crystal_density_method 'not measured'
_exptl_crystal_description Block
_exptl_crystal_F_000 240
_exptl_crystal_size_max 0.42
_exptl_crystal_size_mid 0.21
_exptl_crystal_size_min 0.13
_refine_diff_density_max 0.18
_refine_diff_density_min -0.28
_refine_ls_abs_structure_details 'Flack (1983); 974 Friedel pairs'
_refine_ls_abs_structure_Flack 0.19(8)
_refine_ls_extinction_method none
_refine_ls_goodness_of_fit_ref 1.08
_refine_ls_hydrogen_treatment refall
_refine_ls_matrix_type full
_refine_ls_number_parameters 184
_refine_ls_number_reflns 2341
_refine_ls_number_restraints 13
_refine_ls_restrained_S_all 1.07
_refine_ls_R_factor_all 0.039
_refine_ls_R_factor_gt 0.038
_refine_ls_shift/su_max 0.001
_refine_ls_shift/su_mean <0.001
_refine_ls_structure_factor_coef Fsqd
_refine_ls_weighting_details 'calc w = 1/[\s^2^(Fo^2^)+(0.0648P)^2^+0.0130P] where P = (Fo^2^+2Fc^2^)/3'
_refine_ls_weighting_scheme calc
_refine_ls_wR_factor_gt 0.097
_refine_ls_wR_factor_ref 0.098
_reflns_number_gt 2273
_reflns_number_total 2341
_reflns_threshold_expression 'I > 2\s(I)'
_cod_data_source_file ci6334.cif
_cod_data_source_block I
_cod_depositor_comments
;
The following automatic conversions were performed:
'_symmetry_cell_setting' value 'Monoclinic' changed to 'monoclinic'
according to '/home/saulius/struct/CIF-dictionaries/cif_core.dic'
dictionary named 'cif_core.dic' version 2.4.1 from
2010-06-29.

'_exptl_absorpt_correction_type' value 'None' changed to
'none' according to '/home/saulius/struct/CIF-dictionaries/cif_core.dic'
dictionary named 'cif_core.dic' version 2.4.1 from 2010-06-29.

Automatic conversion script
Id: cif_fix_enum 1527 2010-12-29 10:47:43Z saulius 

The following automatic conversions were performed:

'_symmetry_cell_setting' value 'Monoclinic' changed to 'monoclinic'
according to /home/saulius/struct/CIF-dictionaries/cif_core.dic
dictionary named 'cif_core.dic' version 2.4.1 from
2010-06-29.

'_exptl_absorpt_correction_type' value 'None' changed to
'none' according to
/home/saulius/struct/CIF-dictionaries/cif_core.dic dictionary named
'cif_core.dic' version 2.4.1 from 2010-06-29.

Automatic conversion script
Id: cif_fix_values 1715 2011-07-08 13:25:40Z adriana 
;
_cod_original_sg_symbol_H-M 'P 21'
_cod_database_code 2203172
_cod_database_fobs_code 2203172

loop_
_symmetry_equiv_pos_as_xyz
'x, y, z'
'-x, y+1/2, -z'

loop_
_atom_site_label
_atom_site_fract_x
_atom_site_fract_y
_atom_site_fract_z
_atom_site_U_iso_or_equiv
_atom_site_adp_type
_atom_site_calc_flag
_atom_site_refinement_flags
_atom_site_occupancy
_atom_site_type_symbol
S1 1.05927(5) 0.50000(8) 0.29261(4) 0.03713(15) Uani d . 1 S
O1 1.20330(10) 0.4115(4) 0.2808(2) 0.0563(5) Uani d . 1 O
O2 1.0662(2) 0.7175(3) 0.3536(2) 0.0542(4) Uani d . 1 O
O3 0.7236(2) 0.1374(4) 0.2874(2) 0.0772(7) Uani d . 1 O
O4 0.7614(2) 0.4816(3) 0.37760(10) 0.0429(3) Uani d . 1 O
C1 0.9054(2) 0.5136(4) 0.1429(2) 0.0369(4) Uani d . 1 C
C2 0.7910(3) 0.6879(4) 0.1151(2) 0.0470(5) Uani d D 1 C
C3 0.6698(3) 0.6913(5) -0.0027(3) 0.0619(7) Uani d D 1 C
C4 0.6635(3) 0.5260(6) -0.0890(2) 0.0614(7) Uani d D 1 C
C5 0.7773(3) 0.3513(6) -0.0597(2) 0.0586(7) Uani d D 1 C
C6 0.8999(3) 0.3445(4) 0.0566(2) 0.0466(5) Uani d D 1 C
C7 0.9901(3) 0.2853(4) 0.3732(2) 0.0409(5) Uani d D 1 C
C8 0.8099(3) 0.2907(4) 0.3413(2) 0.0414(5) Uani d . 1 C
C9 0.5868(3) 0.5080(6) 0.3463(3) 0.0556(6) Uani d D 1 C
C10 0.5595(3) 0.7018(6) 0.4182(3) 0.0641(7) Uani d D 1 C
H2 0.799(3) 0.799(3) 0.176(2) 0.040(10) Uiso d D 1 H
H3 0.593(4) 0.813(5) -0.018(3) 0.100(10) Uiso d D 1 H
H4 0.581(2) 0.530(6) -0.1700(10) 0.070(10) Uiso d D 1 H
H5 0.771(5) 0.229(6) -0.116(3) 0.13(2) Uiso d D 1 H
H6 0.985(2) 0.237(4) 0.079(2) 0.050(10) Uiso d D 1 H
H71 1.051(3) 0.317(5) 0.4590(10) 0.060(10) Uiso d D 1 H
H72 1.021(3) 0.135(3) 0.356(2) 0.060(10) Uiso d D 1 H
H91 0.551(5) 0.355(3) 0.348(3) 0.090(10) Uiso d D 1 H
H92 0.551(3) 0.546(5) 0.2610(10) 0.050(10) Uiso d D 1 H
H101 0.449(2) 0.740(6) 0.396(3) 0.080(10) Uiso d D 1 H
H102 0.606(3) 0.661(6) 0.5040(10) 0.070(10) Uiso d D 1 H
H103 0.613(4) 0.839(4) 0.409(3) 0.090(10) Uiso d D 1 H

loop_
_atom_site_aniso_label
_atom_site_aniso_U_11
_atom_site_aniso_U_22
_atom_site_aniso_U_33
_atom_site_aniso_U_12
_atom_site_aniso_U_13
_atom_site_aniso_U_23
S1 0.0320(2) 0.0404(3) 0.0363(2) -0.0046(2) 0.0095(2) 0.0000(2)
O1 0.0310(10) 0.0810(10) 0.0560(10) 0.0010(10) 0.0140(10) 0.0040(10)
O2 0.0660(10) 0.0450(10) 0.0450(10) -0.0140(10) 0.0130(10) -0.0060(10)
O3 0.0580(10) 0.0620(10) 0.119(2) -0.0230(10) 0.0400(10) -0.0380(10)
O4 0.0330(10) 0.0450(10) 0.0480(10) -0.0050(10) 0.0130(10) -0.0050(10)
C1 0.0340(10) 0.0420(10) 0.0330(10) -0.0010(10) 0.0100(10) 0.0020(10)
C2 0.0510(10) 0.0430(10) 0.0460(10) 0.0100(10) 0.0160(10) 0.0030(10)
C3 0.055(2) 0.066(2) 0.0570(10) 0.0200(10) 0.0110(10) 0.0110(10)
C4 0.0500(10) 0.084(2) 0.0410(10) 0.005(2) 0.0050(10) 0.008(2)
C5 0.0540(10) 0.074(2) 0.0440(10) -0.0010(10) 0.0130(10) -0.0160(10)
C6 0.0440(10) 0.0480(10) 0.0470(10) 0.0070(10) 0.0160(10) -0.0070(10)
C7 0.0390(10) 0.0390(10) 0.0430(10) 0.0010(10) 0.0130(10) 0.0070(10)
C8 0.0430(10) 0.0400(10) 0.0420(10) -0.0040(10) 0.0160(10) 0.0000(10)
C9 0.0340(10) 0.070(2) 0.0620(10) -0.0050(10) 0.0170(10) -0.017(2)
C10 0.0420(10) 0.071(2) 0.081(2) -0.0050(10) 0.0240(10) -0.018(2)

loop_
_atom_type_symbol
_atom_type_description
_atom_type_scat_dispersion_real
_atom_type_scat_dispersion_imag
_atom_type_scat_source
C C 0.0033 0.0016 'International Tables Vol C Tables 4.2.6.8 and 6.1.1.4'
H H 0.0000 0.0000 'International Tables Vol C Tables 4.2.6.8 and 6.1.1.4'
O O 0.0106 0.0060 'International Tables Vol C Tables 4.2.6.8 and 6.1.1.4'
S S 0.1246 0.1234 'International Tables Vol C Tables 4.2.6.8 and 6.1.1.4'

loop_
_geom_angle_atom_site_label_1
_geom_angle_atom_site_label_2
_geom_angle_atom_site_label_3
_geom_angle
_geom_angle_publ_flag
O1 S1 O2 118.90(10) yes
O1 S1 C1 108.70(10) yes
O2 S1 C1 108.50(10) yes
O1 S1 C7 106.70(10) yes
O2 S1 C7 108.60(10) yes
C1 S1 C7 104.40(10) yes
C8 O4 C9 116.8(2) yes
C2 C1 C6 121.5(2) ?
C2 C1 S1 119.8(2) ?
C6 C1 S1 118.7(2) ?
C1 C2 C3 118.4(2) ?
C2 C3 C4 120.7(2) ?
C3 C4 C5 120.4(2) ?
C4 C5 C6 120.2(2) ?
C5 C6 C1 118.9(2) ?
S1 C7 C8 113.3(2) yes
O3 C8 O4 125.1(2) yes
O3 C8 C7 122.3(2) yes
O4 C8 C7 112.6(2) yes
O4 C9 C10 108.7(2) yes
C1 C2 H2 119(2) no
C3 C2 H2 123(2) no
C4 C3 H3 123(2) no
C2 C3 H3 116(2) no
C3 C4 H4 120(2) no
C5 C4 H4 119(2) no
C6 C5 H5 118(3) no
C4 C5 H5 122(3) no
C5 C6 H6 124(2) no
C1 C6 H6 117(2) no
C8 C7 H71 113(2) no
S1 C7 H71 103(2) no
C8 C7 H72 109(2) no
S1 C7 H72 110(2) no
H71 C7 H72 107(2) no
O4 C9 H91 103(2) no
C10 C9 H91 125(2) no
O4 C9 H92 102(2) no
C10 C9 H92 110(2) no
H91 C9 H92 105(3) no
C9 C10 H101 113(2) no
C9 C10 H102 107(2) no
H101 C10 H102 110(3) no
C9 C10 H103 113(2) no
H101 C10 H103 106(3) no
H102 C10 H103 106(3) no

loop_
_geom_bond_atom_site_label_1
_geom_bond_atom_site_label_2
_geom_bond_distance
_geom_bond_publ_flag
S1 O1 1.431(2) yes
S1 O2 1.436(2) yes
S1 C1 1.766(2) yes
S1 C7 1.792(2) yes
O3 C8 1.190(3) yes
O4 C8 1.312(3) yes
O4 C9 1.465(2) yes
C1 C2 1.385(3) ?
C1 C6 1.386(3) ?
C2 C3 1.388(4) ?
C3 C4 1.369(4) ?
C4 C5 1.383(4) ?
C5 C6 1.382(3) ?
C7 C8 1.505(3) yes
C9 C10 1.470(4) yes
C2 H2 0.940(10) no
C3 H3 0.950(10) no
C4 H4 0.950(10) no
C5 H5 0.950(10) no
C6 H6 0.940(10) no
C7 H71 0.950(10) no
C7 H72 0.960(10) no
C9 H91 0.950(10) no
C9 H92 0.940(10) no
C10 H101 0.950(10) no
C10 H102 0.950(10) no
C10 H103 0.950(10) no

loop_
_geom_torsion_atom_site_label_1
_geom_torsion_atom_site_label_2
_geom_torsion_atom_site_label_3
_geom_torsion_atom_site_label_4
_geom_torsion
_geom_torsion_publ_flag
O1 S1 C1 C2 -146.6(2) no
O2 S1 C1 C2 -15.9(2) no
C7 S1 C1 C2 99.8(2) no
O1 S1 C1 C6 35.0(2) no
O2 S1 C1 C6 165.7(2) no
C7 S1 C1 C6 -78.6(2) no
C6 C1 C2 C3 -0.5(4) no
S1 C1 C2 C3 -178.8(2) no
C1 C2 C3 C4 0.1(4) no
C2 C3 C4 C5 0.6(4) no
C3 C4 C5 C6 -1.1(4) no
C4 C5 C6 C1 0.7(4) no
C2 C1 C6 C5 0.0(4) no
S1 C1 C6 C5 178.4(2) no
O1 S1 C7 C8 -152.2(2) no
O2 S1 C7 C8 78.4(2) no
C1 S1 C7 C8 -37.2(2) no
C9 O4 C8 O3 -1.4(3) yes
C9 O4 C8 C7 177.5(2) yes
S1 C7 C8 O3 114.1(2) no
S1 C7 C8 O4 -64.9(2) no
C8 O4 C9 C10 167.0(2) yes

loop_
_cod_related_entry_id
_cod_related_entry_database
_cod_related_entry_code
1 ChemSpider 74076
